data_4033231
loop_
_publ_author_name
'Messersmith, Reid E.'
'Yadav, Sangeeta'
'Siegler, Maxime A.'
'Ottosson, Henrik'
'Tovar, John D.'

_publ_section_title
;
 Benzo[b]thiophene Fusion Enhances Local Borepin Aromaticity in Polycyclic
 Heteroaromatic Compounds.
;
_journal_issue 24
_journal_name_full 'The Journal of organic chemistry'
_journal_page_first 13440
_journal_page_last 13448
_journal_paper_doi 10.1021/acs.joc.7b02512
_journal_volume 82
_journal_year 2017
_chemical_formula_moiety 'C27 H21 B S2'
_chemical_formula_sum 'C27 H21 B S2'
_chemical_formula_weight 420.37
_space_group_crystal_system orthorhombic
_space_group_IT_number 54
_space_group_name_Hall '-P 2a 2ac'
_space_group_name_H-M_alt 'P c c a'
_symmetry_space_group_name_Hall '-P 2a 2ac'
_symmetry_space_group_name_H-M 'P c c a'
_atom_sites_solution_hydrogens geom
_atom_sites_solution_primary direct
_atom_sites_solution_secondary difmap
_audit_creation_method SHELXL-2014/7
_cell_angle_alpha 90
_cell_angle_beta 90
_cell_angle_gamma 90
_cell_formula_units_Z 4
_cell_length_a 17.8938(4)
_cell_length_b 15.0422(4)
_cell_length_c 8.53393(18)
_cell_measurement_reflns_used 3739
_cell_measurement_temperature 110(2)
_cell_measurement_theta_max 71.85
_cell_measurement_theta_min 3.82
_cell_volume 2297.01(9)
_computing_cell_refinement
;
CrysAlisPro, Agilent Technologies,
Version 1.171.36.32 (release 02-08-2013 CrysAlis171 .NET)
(compiled Aug  2 2013,16:46:58)
;
_computing_data_collection
;
CrysAlisPro, Agilent Technologies,
Version 1.171.36.32 (release 02-08-2013 CrysAlis171 .NET)
(compiled Aug  2 2013,16:46:58)
;
_computing_data_reduction
;
CrysAlisPro, Agilent Technologies,
Version 1.171.36.32 (release 02-08-2013 CrysAlis171 .NET)
(compiled Aug  2 2013,16:46:58)
;
_computing_molecular_graphics 'SHELXTL v6.10 (Sheldrick, 2008)'
_computing_publication_material 'SHELXTL v6.10 (Sheldrick, 2008)'
_computing_structure_refinement 'SHELXL-2014/7 (Sheldrick, 2015)'
_computing_structure_solution 'SHELXS-2014/7 (Sheldrick, 2015)'
_diffrn_ambient_temperature 110(2)
_diffrn_measured_fraction_theta_full 1.000
_diffrn_measured_fraction_theta_max 1.000
_diffrn_measurement_device_type 'SuperNova, Dual, Cu at zero, Atlas'
_diffrn_measurement_method '\w scans'
_diffrn_radiation_monochromator mirror
_diffrn_radiation_source 'SuperNova (Cu) X-ray Source'
_diffrn_radiation_type CuK\a
_diffrn_radiation_wavelength 1.54178
_diffrn_reflns_av_R_equivalents 0.0254
_diffrn_reflns_av_unetI/netI 0.0229
_diffrn_reflns_Laue_measured_fraction_full 1.000
_diffrn_reflns_Laue_measured_fraction_max 1.000
_diffrn_reflns_limit_h_max 22
_diffrn_reflns_limit_h_min -21
_diffrn_reflns_limit_k_max 18
_diffrn_reflns_limit_k_min -18
_diffrn_reflns_limit_l_max 9
_diffrn_reflns_limit_l_min -10
_diffrn_reflns_number 7243
_diffrn_reflns_point_group_measured_fraction_full 1.000
_diffrn_reflns_point_group_measured_fraction_max 1.000
_diffrn_reflns_theta_full 67.679
_diffrn_reflns_theta_max 71.891
_diffrn_reflns_theta_min 2.938
_exptl_absorpt_coefficient_mu 2.163
_exptl_absorpt_correction_T_max 0.865
_exptl_absorpt_correction_T_min 0.585
_exptl_absorpt_correction_type analytical
_exptl_absorpt_process_details
;
CrysAlisPro, Agilent Technologies,
Version 1.171.36.32 (release 02-08-2013 CrysAlis171 .NET)
(compiled Aug  2 2013,16:46:58)
Analytical numeric absorption correction using a multifaceted crystal
            model based on expressions derived by R.C. Clark & J.S. Reid.
(Clark, R. C. & Reid, J. S. (1995). Acta Cryst. A51, 887-897)
;
_exptl_crystal_colour colorless
_exptl_crystal_density_diffrn 1.216
_exptl_crystal_description plate
_exptl_crystal_F_000 880
_exptl_crystal_size_max 0.38
_exptl_crystal_size_mid 0.30
_exptl_crystal_size_min 0.09
_refine_diff_density_max 0.225
_refine_diff_density_min -0.227
_refine_diff_density_rms 0.042
_refine_ls_extinction_method none
_refine_ls_goodness_of_fit_ref 1.048
_refine_ls_hydrogen_treatment constr
_refine_ls_matrix_type full
_refine_ls_number_parameters 140
_refine_ls_number_reflns 2267
_refine_ls_number_restraints 0
_refine_ls_restrained_S_all 1.048
_refine_ls_R_factor_all 0.0391
_refine_ls_R_factor_gt 0.0337
_refine_ls_shift/su_max 0.000
_refine_ls_shift/su_mean 0.000
_refine_ls_structure_factor_coef Fsqd
_refine_ls_weighting_details 'w=1/[\s^2^(Fo^2^)+(0.0483P)^2^+0.7259P] where P=(Fo^2^+2Fc^2^)/3'
_refine_ls_weighting_scheme calc
_refine_ls_wR_factor_gt 0.0900
_refine_ls_wR_factor_ref 0.0942
_reflns_Friedel_coverage 0.000
_reflns_number_gt 1975
_reflns_number_total 2267
_reflns_threshold_expression 'I > 2\s(I)'
_cod_data_source_file jo7b02512_si_001.cif
_cod_data_source_block 1
_cod_depositor_comments 'Adding full bibliography for 4033231--4033232.cif.'
_cod_database_code 4033231
_shelx_shelxl_version_number 2014/7
_shelx_space_group_comment
;
The symmetry employed for this shelxl refinement is uniquely defined
by the following loop, which should always be used as a source of
symmetry information in preference to the above space-group names.
They are only intended as comments.
;

loop_
_space_group_symop_operation_xyz
'x, y, z'
'-x+1/2, -y, z'
'-x, y, -z+1/2'
'x+1/2, -y, -z+1/2'
'-x, -y, -z'
'x-1/2, y, -z'
'x, -y, z-1/2'
'-x-1/2, y, z-1/2'

loop_
_atom_site_label
_atom_site_type_symbol
_atom_site_fract_x
_atom_site_fract_y
_atom_site_fract_z
_atom_site_U_iso_or_equiv
_atom_site_adp_type
_atom_site_occupancy
_atom_site_site_symmetry_order
_atom_site_calc_flag
_atom_site_refinement_flags_posn
_atom_site_refinement_flags_adp
_atom_site_refinement_flags_occupancy
C1 C 0.55713(8) 0.12173(10) 0.14183(16) 0.0242(3) Uani 1 1 d . . .
C2 C 0.60974(8) 0.16656(11) 0.03513(16) 0.0266(3) Uani 1 1 d . . .
C3 C 0.61629(9) 0.25680(12) -0.00764(19) 0.0328(4) Uani 1 1 d . . .
H3 H 0.5848 0.2998 0.0401 0.039 Uiso 1 1 calc R U .
C4 C 0.66833(9) 0.28329(13) -0.1188(2) 0.0388(4) Uani 1 1 d . . .
H4 H 0.6717 0.3443 -0.1465 0.047 Uiso 1 1 calc R U .
C5 C 0.71598(9) 0.22182(13) -0.19110(19) 0.0371(4) Uani 1 1 d . . .
H5 H 0.7509 0.2413 -0.2676 0.044 Uiso 1 1 calc R U .
C6 C 0.71224(8) 0.13368(12) -0.15152(17) 0.0329(4) Uani 1 1 d . . .
H6 H 0.7446 0.0915 -0.1991 0.040 Uiso 1 1 calc R U .
C7 C 0.65969(8) 0.10708(11) -0.03941(17) 0.0282(3) Uani 1 1 d . . .
C8 C 0.56950(8) 0.03012(10) 0.13687(16) 0.0257(3) Uani 1 1 d . . .
C9 C 0.53069(8) -0.04344(10) 0.20344(17) 0.0279(3) Uani 1 1 d . . .
H9 H 0.5506 -0.1004 0.1792 0.033 Uiso 1 1 calc R U .
C10 C 0.5000 0.27474(14) 0.2500 0.0250(4) Uani 1 2 d S T P
C11 C 0.45184(8) 0.32264(10) 0.15056(17) 0.0274(3) Uani 1 1 d . . .
C12 C 0.45226(10) 0.41513(11) 0.15232(17) 0.0339(4) Uani 1 1 d . . .
H12 H 0.4192 0.4466 0.0852 0.041 Uiso 1 1 calc R U .
C13 C 0.5000 0.46268(16) 0.2500 0.0364(5) Uani 1 2 d S T P
C14 C 0.40186(9) 0.27355(12) 0.03643(19) 0.0335(4) Uani 1 1 d . . .
H14A H 0.3607 0.3125 0.0041 0.050 Uiso 1 1 calc R U .
H14B H 0.3815 0.2204 0.0872 0.050 Uiso 1 1 calc R U .
H14C H 0.4310 0.2561 -0.0558 0.050 Uiso 1 1 calc R U .
C15 C 0.5000 0.56309(18) 0.2500 0.0536(8) Uani 1 2 d S T P
H15A H 0.4854 0.5848 0.1461 0.080 Uiso 0.5 1 calc R U P
H15B H 0.5502 0.5848 0.2755 0.080 Uiso 0.5 1 calc R U P
H15C H 0.4644 0.5848 0.3284 0.080 Uiso 0.5 1 calc R U P
B1 B 0.5000 0.16962(17) 0.2500 0.0243(5) Uani 1 2 d S T P
S1 S 0.64415(2) -0.00125(3) 0.01827(4) 0.02940(13) Uani 1 1 d . . .

loop_
_atom_site_aniso_label
_atom_site_aniso_U_11
_atom_site_aniso_U_22
_atom_site_aniso_U_33
_atom_site_aniso_U_23
_atom_site_aniso_U_13
_atom_site_aniso_U_12
C1 0.0211(6) 0.0348(7) 0.0167(6) 0.0002(6) -0.0035(5) 0.0005(6)
C2 0.0215(7) 0.0423(8) 0.0161(6) 0.0003(6) -0.0023(5) 0.0029(6)
C3 0.0292(8) 0.0435(9) 0.0258(8) 0.0050(7) 0.0064(6) 0.0057(7)
C4 0.0343(8) 0.0500(10) 0.0321(8) 0.0124(8) 0.0071(7) 0.0052(8)
C5 0.0246(7) 0.0622(11) 0.0244(7) 0.0101(7) 0.0042(6) 0.0057(7)
C6 0.0222(7) 0.0565(10) 0.0200(7) -0.0009(7) -0.0006(6) 0.0089(7)
C7 0.0211(6) 0.0448(9) 0.0186(7) -0.0021(6) -0.0044(5) 0.0044(6)
C8 0.0225(7) 0.0382(8) 0.0165(6) -0.0026(6) -0.0049(5) 0.0028(6)
C9 0.0279(7) 0.0338(8) 0.0221(7) -0.0023(6) -0.0081(6) 0.0020(6)
C10 0.0237(10) 0.0342(11) 0.0169(9) 0.000 0.0058(7) 0.000
C11 0.0278(7) 0.0360(8) 0.0185(7) 0.0009(6) 0.0048(6) 0.0018(6)
C12 0.0471(9) 0.0367(8) 0.0179(7) 0.0037(6) 0.0052(7) 0.0067(7)
C13 0.0590(16) 0.0328(12) 0.0174(9) 0.000 0.0091(10) 0.000
C14 0.0323(8) 0.0401(9) 0.0281(8) 0.0042(7) -0.0045(6) 0.0030(7)
C15 0.101(3) 0.0345(13) 0.0251(12) 0.000 0.0059(13) 0.000
B1 0.0219(10) 0.0353(12) 0.0158(10) 0.000 -0.0028(8) 0.000
S1 0.0250(2) 0.0397(2) 0.0236(2) -0.00402(14) -0.00177(14) 0.00700(14)

loop_
_atom_type_symbol
_atom_type_description
_atom_type_scat_dispersion_real
_atom_type_scat_dispersion_imag
_atom_type_scat_source
C C 0.0181 0.0091 'International Tables Vol C Tables 4.2.6.8 and 6.1.1.4'
H H 0.0000 0.0000 'International Tables Vol C Tables 4.2.6.8 and 6.1.1.4'
B B 0.0090 0.0039 'International Tables Vol C Tables 4.2.6.8 and 6.1.1.4'
S S 0.3331 0.5567 'International Tables Vol C Tables 4.2.6.8 and 6.1.1.4'

loop_
_geom_angle_atom_site_label_1
_geom_angle_atom_site_label_2
_geom_angle_atom_site_label_3
_geom_angle
_geom_angle_site_symmetry_1
_geom_angle_site_symmetry_3
C8 C1 C2 109.37(13) . .
C8 C1 B1 125.43(15) . .
C2 C1 B1 125.11(15) . .
C3 C2 C7 116.07(14) . .
C3 C2 C1 130.81(14) . .
C7 C2 C1 113.07(14) . .
C4 C3 C2 120.59(16) . .
C4 C3 H3 119.7 . .
C2 C3 H3 119.7 . .
C3 C4 C5 121.32(17) . .
C3 C4 H4 119.3 . .
C5 C4 H4 119.3 . .
C6 C5 C4 120.04(15) . .
C6 C5 H5 120.0 . .
C4 C5 H5 120.0 . .
C5 C6 C7 118.55(15) . .
C5 C6 H6 120.7 . .
C7 C6 H6 120.7 . .
C6 C7 C2 123.41(16) . .
C6 C7 S1 124.98(13) . .
C2 C7 S1 111.54(12) . .
C1 C8 C9 132.62(14) . .
C1 C8 S1 114.00(11) . .
C9 C8 S1 113.29(11) . .
C9 C9 C8 128.96(9) 3_655 .
C9 C9 H9 115.5 3_655 .
C8 C9 H9 115.5 . .
C11 C10 C11 118.4(2) . 3_655
C11 C10 B1 120.79(10) . .
C11 C10 B1 120.79(10) 3_655 .
C12 C11 C10 120.13(15) . .
C12 C11 C14 119.85(14) . .
C10 C11 C14 119.97(15) . .
C11 C12 C13 121.58(16) . .
C11 C12 H12 119.2 . .
C13 C12 H12 119.2 . .
C12 C13 C12 118.1(2) . 3_655
C12 C13 C15 120.93(11) . .
C12 C13 C15 120.93(11) 3_655 .
C11 C14 H14A 109.5 . .
C11 C14 H14B 109.5 . .
H14A C14 H14B 109.5 . .
C11 C14 H14C 109.5 . .
H14A C14 H14C 109.5 . .
H14B C14 H14C 109.5 . .
C13 C15 H15A 109.5 . .
C13 C15 H15B 109.5 . .
H15A C15 H15B 109.5 . .
C13 C15 H15C 109.5 . .
H15A C15 H15C 109.5 . .
H15B C15 H15C 109.5 . .
C1 B1 C1 124.8(2) 3_655 .
C1 B1 C10 117.61(10) 3_655 .
C1 B1 C10 117.61(10) . .
C7 S1 C8 91.92(7) . .

loop_
_geom_bond_atom_site_label_1
_geom_bond_atom_site_label_2
_geom_bond_distance
_geom_bond_site_symmetry_2
C1 C8 1.396(2) .
C1 C2 1.473(2) .
C1 B1 1.5544(18) .
C2 C3 1.410(2) .
C2 C7 1.416(2) .
C3 C4 1.388(2) .
C3 H3 0.9500 .
C4 C5 1.401(2) .
C4 H4 0.9500 .
C5 C6 1.370(3) .
C5 H5 0.9500 .
C6 C7 1.400(2) .
C6 H6 0.9500 .
C7 S1 1.7249(17) .
C8 C9 1.425(2) .
C8 S1 1.7411(15) .
C9 C9 1.356(3) 3_655
C9 H9 0.9500 .
C10 C11 1.4078(18) .
C10 C11 1.4078(18) 3_655
C10 B1 1.581(3) .
C11 C12 1.391(2) .
C11 C14 1.515(2) .
C12 C13 1.391(2) .
C12 H12 0.9500 .
C13 C12 1.392(2) 3_655
C13 C15 1.510(3) .
C14 H14A 0.9800 .
C14 H14B 0.9800 .
C14 H14C 0.9800 .
C15 H15A 0.9800 .
C15 H15B 0.9800 .
C15 H15C 0.9800 .
B1 C1 1.5544(18) 3_655

loop_
_geom_torsion_atom_site_label_1
_geom_torsion_atom_site_label_2
_geom_torsion_atom_site_label_3
_geom_torsion_atom_site_label_4
_geom_torsion
_geom_torsion_site_symmetry_1
_geom_torsion_site_symmetry_4
C8 C1 C2 C3 175.62(15) . .
B1 C1 C2 C3 -7.6(2) . .
C8 C1 C2 C7 -1.86(17) . .
B1 C1 C2 C7 174.89(11) . .
C7 C2 C3 C4 1.1(2) . .
C1 C2 C3 C4 -176.29(15) . .
C2 C3 C4 C5 -0.3(3) . .
C3 C4 C5 C6 -0.6(3) . .
C4 C5 C6 C7 0.6(2) . .
C5 C6 C7 C2 0.3(2) . .
C5 C6 C7 S1 176.92(12) . .
C3 C2 C7 C6 -1.1(2) . .
C1 C2 C7 C6 176.75(13) . .
C3 C2 C7 S1 -178.16(11) . .
C1 C2 C7 S1 -0.29(15) . .
C2 C1 C8 C9 -172.99(14) . .
B1 C1 C8 C9 10.3(2) . .
C2 C1 C8 S1 3.22(15) . .
B1 C1 C8 S1 -173.51(8) . .
C1 C8 C9 C9 -1.6(3) . 3_655
S1 C8 C9 C9 -177.86(18) . 3_655
C11 C10 C11 C12 -0.26(10) 3_655 .
B1 C10 C11 C12 179.74(10) . .
C11 C10 C11 C14 177.10(15) 3_655 .
B1 C10 C11 C14 -2.90(15) . .
C10 C11 C12 C13 0.5(2) . .
C14 C11 C12 C13 -176.83(12) . .
C11 C12 C13 C12 -0.27(11) . 3_655
C11 C12 C13 C15 179.73(11) . .
C8 C1 B1 C1 -5.90(11) . 3_655
C2 C1 B1 C1 177.87(14) . 3_655
C8 C1 B1 C10 174.10(11) . .
C2 C1 B1 C10 -2.13(14) . .
C11 C10 B1 C1 -86.65(9) . 3_655
C11 C10 B1 C1 93.36(9) 3_655 3_655
C11 C10 B1 C1 93.35(9) . .
C11 C10 B1 C1 -86.64(9) 3_655 .
C6 C7 S1 C8 -175.19(13) . .
C2 C7 S1 C8 1.78(11) . .
C1 C8 S1 C7 -2.98(12) . .
C9 C8 S1 C7 173.98(11) . .
